data_7000264
loop_
_publ_author_name
'Hitchcock, Peter B.'
'Lappert, Michael F.'
'Protchenko, Andrey V.'
'Uiterweerd, Patrick G. H.'

_publ_section_title
;
 Synthesis and structures of halides and pseudohalides of
 bis[2,6-bis(dimethylamino)phenyl]tin(IV)
;
_journal_coden_ASTM DTARAF
_journal_issue 2
_journal_name_full 'Dalton Transactions'
_journal_page_first 353
_journal_page_last 361
_journal_paper_doi 10.1039/b813353k
_journal_year 2009
_chemical_compound_source 'synthesis as described'
_chemical_formula_moiety 'C20 H30 N10 Sn'
_chemical_formula_sum 'C20 H30 N10 Sn'
_chemical_formula_weight 529.23
_space_group_IT_number 76
_symmetry_cell_setting tetragonal
_symmetry_Int_Tables_number 76
_symmetry_space_group_name_Hall 'P 4w'
_symmetry_space_group_name_H-M 'P 41'
_atom_sites_solution_hydrogens geom
_atom_sites_solution_primary direct
_atom_sites_solution_secondary difmap
_audit_conform_dict_location ftp://ftp.iucr.org/cifdics/cif_core.dic
_audit_conform_dict_name cif_core.dic
_audit_conform_dict_version 2.1
_audit_creation_date 2000-07-18T15:08:01-00:00
_audit_creation_method 'WinGX routine CIF_UPDATE'
_cell_angle_alpha 90
_cell_angle_beta 90
_cell_angle_gamma 90
_cell_formula_units_Z 4
_cell_length_a 9.1568(2)
_cell_length_b 9.1568(2)
_cell_length_c 29.1683(8)
_cell_measurement_reflns_used 9035
_cell_measurement_temperature 173(2)
_cell_measurement_theta_max 27.878
_cell_measurement_theta_min 3.705
_cell_measurement_wavelength 0.71073
_cell_volume 2445.67(10)
_computing_cell_refinement 'HKL Scalepack (Otwinowski & Minor 1997)'
_computing_data_reduction 'HKL Denzo and Scalepack (Otwinowski & Minor 1997)'
_computing_molecular_graphics 'Ortep-3 for Windows (Farrugia, 1997)'
_computing_publication_material 'WinGX publication routines (Farrugia, 1999)'
_computing_structure_refinement 'SHELXL-97 (Sheldrick, 1997)'
_computing_structure_solution 'SHELXS-97 (Sheldrick, 1997)'
_diffrn_ambient_temperature 173(2)
_diffrn_measured_fraction_theta_full 0.964
_diffrn_measured_fraction_theta_max 0.964
_diffrn_measurement_device KappaCCD
_diffrn_measurement_method CCD
_diffrn_radiation_monochromator graphite
_diffrn_radiation_probe x-ray
_diffrn_radiation_type MoK\a
_diffrn_radiation_wavelength 0.71073
_diffrn_reflns_av_R_equivalents 0.0256
_diffrn_reflns_av_unetI/netI 0.0414
_diffrn_reflns_limit_h_max 11
_diffrn_reflns_limit_h_min -12
_diffrn_reflns_limit_k_max 11
_diffrn_reflns_limit_k_min -8
_diffrn_reflns_limit_l_max 38
_diffrn_reflns_limit_l_min -25
_diffrn_reflns_number 7198
_diffrn_reflns_theta_full 27.87
_diffrn_reflns_theta_max 27.87
_diffrn_reflns_theta_min 3.78
_exptl_absorpt_coefficient_mu 1.072
_exptl_absorpt_correction_T_max 0.657
_exptl_absorpt_correction_T_min 0.616
_exptl_absorpt_correction_type multi-scan
_exptl_absorpt_process_details
;
[c.f. r.h. blessing, acta cryst. (1995), a51, 33-38]
;
_exptl_crystal_colour colourless
_exptl_crystal_density_diffrn 1.437
_exptl_crystal_density_method 'not measured'
_exptl_crystal_description prism
_exptl_crystal_F_000 1080
_exptl_crystal_size_max 0.4
_exptl_crystal_size_mid 0.4
_exptl_crystal_size_min 0.4
_refine_diff_density_max 0.472
_refine_diff_density_min -0.335
_refine_diff_density_rms 0.071
_refine_ls_abs_structure_details 'Flack H D (1983), Acta Cryst. A39, 876-881'
_refine_ls_abs_structure_Flack 0.50(4)
_refine_ls_extinction_method none
_refine_ls_goodness_of_fit_ref 1.193
_refine_ls_hydrogen_treatment constr
_refine_ls_matrix_type full
_refine_ls_number_parameters 281
_refine_ls_number_reflns 4277
_refine_ls_number_restraints 1
_refine_ls_restrained_S_all 1.192
_refine_ls_R_factor_all 0.0398
_refine_ls_R_factor_gt 0.0378
_refine_ls_shift/su_max 0
_refine_ls_shift/su_mean 0
_refine_ls_structure_factor_coef Fsqd
_refine_ls_weighting_details 'calc w=1/[\s^2^(Fo^2^)+(0.0000P)^2^+3.5857P] where P=(Fo^2^+2Fc^2^)/3'
_refine_ls_weighting_scheme calc
_refine_ls_wR_factor_gt 0.0946
_refine_ls_wR_factor_ref 0.0956
_reflns_number_gt 4103
_reflns_number_total 4277
_reflns_threshold_expression >2sigma(I)
_cod_data_source_file B813353K.txt
_cod_data_source_block (8)-jul2300
_cod_original_sg_symbol_H-M P4(1)
_cod_database_code 7000264

loop_
_symmetry_equiv_pos_as_xyz
'x, y, z'
'-x, -y, z+1/2'
'-y, x, z+1/4'
'y, -x, z+3/4'

loop_
_atom_site_label
_atom_site_type_symbol
_atom_site_fract_x
_atom_site_fract_y
_atom_site_fract_z
_atom_site_U_iso_or_equiv
_atom_site_adp_type
_atom_site_occupancy
_atom_site_symmetry_multiplicity
_atom_site_calc_flag
_atom_site_refinement_flags
_atom_site_disorder_assembly
_atom_site_disorder_group
Sn Sn 0.00391(4) 0.49081(3) 0.20256(5) 0.02387(10) Uani 1 1 d . . .
N1 N 0.0776(4) 0.2709(4) 0.21038(19) 0.0400(12) Uani 1 1 d . . .
N2 N 0.2045(5) 0.2443(4) 0.21312(15) 0.0350(10) Uani 1 1 d . . .
N3 N 0.3244(5) 0.2123(5) 0.21670(18) 0.0473(12) Uani 1 1 d . . .
N4 N 0.2090(4) 0.5459(5) 0.17357(15) 0.0374(9) Uani 1 1 d . . .
N5 N 0.3018(5) 0.6139(5) 0.19417(16) 0.0366(10) Uani 1 1 d . . .
N6 N 0.3927(5) 0.6779(6) 0.2120(2) 0.0608(15) Uani 1 1 d . . .
N7 N -0.2468(4) 0.3720(4) 0.22004(14) 0.0285(8) Uani 1 1 d . . .
N8 N -0.0499(4) 0.5992(4) 0.08598(15) 0.0325(9) Uani 1 1 d . . .
N9 N -0.0593(4) 0.7706(4) 0.20433(17) 0.0309(8) Uani 1 1 d . . .
N10 N 0.0132(5) 0.4180(5) 0.32396(17) 0.0429(11) Uani 1 1 d . . .
C1 C -0.1589(5) 0.4761(4) 0.15092(15) 0.0252(9) Uani 1 1 d . . .
C2 C -0.2804(5) 0.4203(4) 0.17366(16) 0.0253(9) Uani 1 1 d . . .
C3 C -0.4183(5) 0.4226(5) 0.15408(17) 0.0311(10) Uani 1 1 d . . .
H3 H -0.5004 0.3837 0.1698 0.037 Uiso 1 1 calc R . .
C4 C -0.4324(5) 0.4831(5) 0.11101(18) 0.0347(10) Uani 1 1 d . . .
H4 H -0.5262 0.487 0.0971 0.042 Uiso 1 1 calc R . .
C5 C -0.3117(5) 0.5391(5) 0.08726(18) 0.0347(10) Uani 1 1 d . . .
H5 H -0.3241 0.5791 0.0575 0.042 Uiso 1 1 calc R . .
C6 C -0.1729(5) 0.5361(5) 0.10735(16) 0.0297(9) Uani 1 1 d . . .
C7 C -0.3411(5) 0.4373(6) 0.25539(19) 0.0400(12) Uani 1 1 d . . .
H7A H -0.3125 0.4003 0.2856 0.06 Uiso 1 1 calc R . .
H7B H -0.4431 0.4112 0.2493 0.06 Uiso 1 1 calc R . .
H7C H -0.3305 0.5437 0.2548 0.06 Uiso 1 1 calc R . .
C8 C -0.2536(5) 0.2106(5) 0.2231(2) 0.0384(11) Uani 1 1 d . . .
H8A H -0.2312 0.1798 0.2545 0.058 Uiso 1 1 calc R . .
H8B H -0.1822 0.1678 0.202 0.058 Uiso 1 1 calc R . .
H8C H -0.3519 0.1774 0.2148 0.058 Uiso 1 1 calc R . .
C9 C -0.0784(7) 0.6990(7) 0.0480(2) 0.0539(16) Uani 1 1 d . . .
H9A H 0.0144 0.7358 0.0359 0.081 Uiso 1 1 calc R . .
H9B H -0.1377 0.781 0.0589 0.081 Uiso 1 1 calc R . .
H9C H -0.131 0.647 0.0237 0.081 Uiso 1 1 calc R . .
C10 C 0.0664(7) 0.4932(6) 0.0740(2) 0.0458(13) Uani 1 1 d . . .
H10A H 0.1478 0.5448 0.0594 0.069 Uiso 1 1 calc R . .
H10B H 0.0272 0.4201 0.0528 0.069 Uiso 1 1 calc R . .
H10C H 0.1011 0.4448 0.1019 0.069 Uiso 1 1 calc R . .
C11 C -0.0166(4) 0.6055(4) 0.26570(16) 0.0256(9) Uani 1 1 d . . .
C12 C -0.0586(5) 0.7460(5) 0.25339(17) 0.0296(9) Uani 1 1 d . . .
C13 C -0.1054(6) 0.8467(6) 0.2857(2) 0.0463(13) Uani 1 1 d . . .
H13 H -0.1307 0.9434 0.2771 0.056 Uiso 1 1 calc R . .
C14 C -0.1144(6) 0.8020(7) 0.3311(2) 0.0497(14) Uani 1 1 d . . .
H14 H -0.1497 0.8678 0.3537 0.06 Uiso 1 1 calc R . .
C15 C -0.0726(6) 0.6637(7) 0.34359(19) 0.0455(13) Uani 1 1 d . . .
H15 H -0.08 0.6361 0.3749 0.055 Uiso 1 1 calc R . .
C16 C -0.0202(5) 0.5631(5) 0.31243(19) 0.0326(11) Uani 1 1 d . . .
C17 C -0.2054(6) 0.8112(5) 0.18651(19) 0.0405(12) Uani 1 1 d . . .
H17A H -0.1996 0.8266 0.1533 0.061 Uiso 1 1 calc R . .
H17B H -0.2384 0.9013 0.2014 0.061 Uiso 1 1 calc R . .
H17C H -0.2749 0.7325 0.193 0.061 Uiso 1 1 calc R . .
C18 C 0.0496(6) 0.8769(5) 0.1894(2) 0.0442(13) Uani 1 1 d . . .
H18A H 0.0436 0.8889 0.156 0.066 Uiso 1 1 calc R . .
H18B H 0.1473 0.8423 0.1977 0.066 Uiso 1 1 calc R . .
H18C H 0.0309 0.9709 0.2043 0.066 Uiso 1 1 calc R . .
C19 C -0.0412(10) 0.3677(9) 0.3678(3) 0.078(2) Uani 1 1 d . . .
H19A H -0.0122 0.2657 0.3725 0.118 Uiso 1 1 calc R . .
H19B H -0.1479 0.375 0.3683 0.118 Uiso 1 1 calc R . .
H19C H -0.0002 0.4283 0.3923 0.118 Uiso 1 1 calc R . .
C20 C 0.1641(6) 0.3761(7) 0.3171(2) 0.0550(15) Uani 1 1 d . . .
H20A H 0.1772 0.2737 0.326 0.082 Uiso 1 1 calc R . .
H20B H 0.2274 0.438 0.336 0.082 Uiso 1 1 calc R . .
H20C H 0.19 0.3882 0.2847 0.082 Uiso 1 1 calc R . .

loop_
_atom_site_aniso_label
_atom_site_aniso_U_11
_atom_site_aniso_U_22
_atom_site_aniso_U_33
_atom_site_aniso_U_23
_atom_site_aniso_U_13
_atom_site_aniso_U_12
Sn 0.02367(14) 0.02297(14) 0.02496(16) -0.0022(2) 0.00046(13) 0.00314(10)
N1 0.030(2) 0.0259(17) 0.064(4) -0.003(2) -0.004(2) 0.0037(15)
N2 0.039(2) 0.0258(17) 0.040(3) 0.0015(17) 0.0050(19) 0.0030(15)
N3 0.034(2) 0.048(2) 0.060(3) 0.012(2) 0.008(2) 0.0117(18)
N4 0.033(2) 0.047(2) 0.032(2) -0.0084(19) 0.0032(18) -0.0049(17)
N5 0.031(2) 0.039(2) 0.040(3) -0.004(2) 0.0051(19) 0.0035(17)
N6 0.040(3) 0.070(3) 0.073(4) -0.032(3) -0.006(3) 0.002(2)
N7 0.0314(19) 0.0220(17) 0.032(2) 0.0041(15) 0.0055(17) 0.0021(15)
N8 0.035(2) 0.036(2) 0.027(2) 0.0058(18) 0.0013(17) -0.0041(17)
N9 0.035(2) 0.0262(15) 0.032(2) -0.002(2) -0.007(2) 0.0010(14)
N10 0.051(3) 0.042(3) 0.036(3) 0.016(2) 0.000(2) 0.008(2)
C1 0.029(2) 0.0243(19) 0.022(2) -0.0043(17) -0.0001(17) 0.0067(16)
C2 0.033(2) 0.0203(19) 0.023(2) -0.0063(17) 0.0006(19) 0.0048(16)
C3 0.031(2) 0.033(2) 0.029(3) -0.0040(19) 0.0048(19) -0.0031(18)
C4 0.029(2) 0.042(2) 0.033(3) -0.005(2) -0.005(2) 0.0002(19)
C5 0.040(2) 0.042(2) 0.023(2) -0.001(2) -0.001(2) -0.003(2)
C6 0.032(2) 0.032(2) 0.025(2) -0.0075(18) 0.0013(19) -0.0047(18)
C7 0.037(2) 0.052(3) 0.031(3) 0.001(2) 0.010(2) 0.007(2)
C8 0.039(2) 0.028(2) 0.049(3) 0.006(2) 0.007(2) -0.0015(19)
C9 0.049(3) 0.074(4) 0.039(3) 0.025(3) 0.003(3) -0.008(3)
C10 0.047(3) 0.048(3) 0.043(4) -0.012(3) 0.010(3) -0.003(2)
C11 0.0259(19) 0.024(2) 0.027(2) -0.0016(17) -0.0035(17) 0.0046(16)
C12 0.032(2) 0.026(2) 0.031(3) -0.0031(19) 0.0014(19) 0.0012(17)
C13 0.055(3) 0.044(3) 0.040(3) -0.011(2) -0.002(3) 0.018(2)
C14 0.051(3) 0.056(3) 0.043(3) -0.022(3) 0.000(3) 0.014(3)
C15 0.045(3) 0.066(4) 0.025(3) -0.005(3) 0.001(2) 0.002(3)
C16 0.030(2) 0.031(2) 0.036(3) 0.001(2) -0.001(2) 0.0045(19)
C17 0.048(3) 0.032(2) 0.042(3) -0.001(2) -0.015(2) 0.006(2)
C18 0.053(3) 0.031(2) 0.049(4) 0.007(2) 0.000(3) -0.001(2)
C19 0.094(6) 0.083(5) 0.058(5) 0.030(4) 0.015(4) 0.015(4)
C20 0.053(3) 0.056(3) 0.056(4) 0.009(3) 0.002(3) 0.015(3)

loop_
_atom_type_symbol
_atom_type_description
_atom_type_scat_dispersion_real
_atom_type_scat_dispersion_imag
_atom_type_scat_source
C C 0.0033 0.0016 'International Tables Vol C Tables 4.2.6.8 and 6.1.1.4'
H H 0 0 'International Tables Vol C Tables 4.2.6.8 and 6.1.1.4'
N N 0.0061 0.0033 'International Tables Vol C Tables 4.2.6.8 and 6.1.1.4'
Sn Sn -0.6537 1.4246 'International Tables Vol C Tables 4.2.6.8 and 6.1.1.4'

loop_
_geom_angle_atom_site_label_1
_geom_angle_atom_site_label_2
_geom_angle_atom_site_label_3
_geom_angle
_geom_angle_site_symmetry_1
_geom_angle_site_symmetry_3
_geom_angle_publ_flag
N4 Sn C1 110.73(19) . . ?
N4 Sn C11 107.81(17) . . ?
C1 Sn C11 125.68(15) . . ?
N4 Sn N1 89.25(17) . . ?
C1 Sn N1 103.76(17) . . ?
C11 Sn N1 113.6(2) . . ?
N4 Sn N7 164.38(16) . . ?
C1 Sn N7 59.41(15) . . ?
C11 Sn N7 87.63(15) . . ?
N1 Sn N7 82.14(14) . . ?
N4 Sn N9 88.34(15) . . ?
C1 Sn N9 85.48(15) . . ?
C11 Sn N9 58.82(16) . . ?
N1 Sn N9 170.71(19) . . ?
N7 Sn N9 102.14(13) . . ?
N2 N1 Sn 120.6(3) . . ?
N3 N2 N1 176.6(5) . . ?
N3 N2 Sn 144.3(4) . . ?
N5 N4 Sn 123.0(4) . . ?
N6 N5 N4 177.2(6) . . ?
N6 N5 Sn 145.9(4) . . ?
C2 N7 C7 113.8(4) . . ?
C2 N7 C8 110.5(4) . . ?
C7 N7 C8 109.8(4) . . ?
C2 N7 Sn 82.9(2) . . ?
C7 N7 Sn 119.2(3) . . ?
C8 N7 Sn 117.9(3) . . ?
C6 N8 C9 116.7(4) . . ?
C6 N8 C10 114.2(4) . . ?
C9 N8 C10 111.0(5) . . ?
C12 N9 C18 113.3(4) . . ?
C12 N9 C17 112.9(4) . . ?
C18 N9 C17 110.1(4) . . ?
C12 N9 Sn 82.4(2) . . ?
C18 N9 Sn 119.6(3) . . ?
C17 N9 Sn 115.9(3) . . ?
C16 N10 C19 115.9(5) . . ?
C16 N10 C20 115.2(4) . . ?
C19 N10 C20 111.5(5) . . ?
C6 C1 C2 120.4(4) . . ?
C6 C1 Sn 133.5(3) . . ?
C2 C1 Sn 104.3(3) . . ?
C3 C2 C1 121.8(4) . . ?
C3 C2 N7 125.5(4) . . ?
C1 C2 N7 112.6(4) . . ?
C3 C2 Sn 164.5(3) . . ?
C1 C2 Sn 47.0(2) . . ?
N7 C2 Sn 66.1(2) . . ?
C4 C3 C2 117.8(4) . . ?
C3 C4 C5 121.6(4) . . ?
C6 C5 C4 120.1(5) . . ?
C1 C6 C5 118.3(4) . . ?
C1 C6 N8 119.5(4) . . ?
C5 C6 N8 122.1(5) . . ?
C12 C11 C16 119.7(4) . . ?
C12 C11 Sn 104.9(3) . . ?
C16 C11 Sn 134.3(3) . . ?
C13 C12 C11 121.6(5) . . ?
C13 C12 N9 124.6(4) . . ?
C11 C12 N9 113.6(4) . . ?
C13 C12 Sn 165.7(4) . . ?
C11 C12 Sn 46.7(2) . . ?
N9 C12 Sn 67.1(2) . . ?
C12 C13 C14 118.1(5) . . ?
C15 C14 C13 120.5(5) . . ?
C14 C15 C16 122.6(5) . . ?
C15 C16 N10 123.3(5) . . ?
C15 C16 C11 117.3(5) . . ?
N10 C16 C11 119.0(4) . . ?

loop_
_geom_bond_atom_site_label_1
_geom_bond_atom_site_label_2
_geom_bond_distance
_geom_bond_site_symmetry_2
_geom_bond_publ_flag
Sn N4 2.121(4) . ?
Sn C1 2.123(5) . ?
Sn C11 2.129(5) . ?
Sn N1 2.136(4) . ?
Sn N7 2.591(4) . ?
Sn N9 2.627(3) . ?
N1 N2 1.189(6) . ?
N2 N3 1.141(6) . ?
N4 N5 1.213(6) . ?
N5 N6 1.143(6) . ?
N7 C2 1.456(6) . ?
N7 C7 1.472(6) . ?
N7 C8 1.482(6) . ?
N8 C6 1.411(6) . ?
N8 C9 1.460(7) . ?
N8 C10 1.483(7) . ?
N9 C12 1.448(7) . ?
N9 C18 1.460(6) . ?
N9 C17 1.483(6) . ?
N10 C16 1.404(7) . ?
N10 C19 1.448(8) . ?
N10 C20 1.448(7) . ?
C1 C6 1.390(6) . ?
C1 C2 1.393(6) . ?
C2 C3 1.386(6) . ?
C3 C4 1.379(7) . ?
C4 C5 1.401(7) . ?
C5 C6 1.400(6) . ?
C11 C12 1.390(6) . ?
C11 C16 1.418(7) . ?
C12 C13 1.387(7) . ?
C13 C14 1.388(8) . ?
C14 C15 1.373(8) . ?
C15 C16 1.380(7) . ?
